data_2239140
loop_
_publ_author_name
'Flores-Ramos, Miguel'
'Castillo, Rafael'
'Hern\'andez-Campos, Alicia'
'Flores-Alamo, Marcos'

_publ_section_title
;
 5-Chloro-2-methylsulfanyl-6-(naphthalen-1-yloxy)-1<i>H</i>-benzimidazole
 methanol monosolvate
;
_journal_coeditor_code BT6948
_journal_issue 1
_journal_name_full 'Acta Crystallographica Section E'
_journal_page_first o77
_journal_paper_doi 10.1107/S1600536813033709
_journal_volume 70
_journal_year 2014
_chemical_formula_iupac 'C18 H13 Cl N2 O S, C H4 O'
_chemical_formula_moiety 'C18 H13 Cl N2 O S, C H4 O'
_chemical_formula_sum 'C19 H17 Cl N2 O2 S'
_chemical_formula_weight 372.85
_chemical_name_systematic
;
5-Chloro-2-methylsulfanyl-6-(naphthalen-1-yloxy)-1<i>H</i>-benzimidazole
methanol monosolvate
;
_space_group_IT_number 2
_symmetry_cell_setting triclinic
_symmetry_space_group_name_Hall '-P 1'
_symmetry_space_group_name_H-M 'P -1'
_audit_creation_method 'WinGX routine CIF_UPDATE'
_cell_angle_alpha 73.978(7)
_cell_angle_beta 75.315(7)
_cell_angle_gamma 75.136(7)
_cell_formula_units_Z 2
_cell_length_a 7.4094(6)
_cell_length_b 9.1941(8)
_cell_length_c 14.4253(11)
_cell_measurement_reflns_used 1801
_cell_measurement_temperature 298(2)
_cell_measurement_theta_max 29.2986
_cell_measurement_theta_min 3.6803
_cell_volume 895.08(13)
_computing_cell_refinement
;
<i>CrysAlis PRO</i> (Agilent, 2012)
;
_computing_data_collection
;
<i>CrysAlis PRO</i> (Agilent, 2012)
;
_computing_data_reduction
;
<i>CrysAlis RED</i> (Agilent, 2012)
;
_computing_molecular_graphics 'Mercury (Macrae <i>et al.</i>, 2006)'
_computing_publication_material 'WinGX (Farrugia, 2012)'
_computing_structure_refinement 'SHELXL97 (Sheldrick, 2008)'
_computing_structure_solution 'SHELXS97 (Sheldrick, 2008)'
_diffrn_ambient_temperature 298(2)
_diffrn_detector_area_resol_mean 10.4685
_diffrn_measured_fraction_theta_full 0.997
_diffrn_measured_fraction_theta_max 0.836
_diffrn_measurement_device_type 'Agilent Xcalibur (Atlas, Gemini)'
_diffrn_measurement_method '\w scans'
_diffrn_radiation_monochromator graphite
_diffrn_radiation_type MoK\a
_diffrn_radiation_wavelength 0.71073
_diffrn_reflns_av_R_equivalents 0.0208
_diffrn_reflns_limit_h_max 9
_diffrn_reflns_limit_h_min -9
_diffrn_reflns_limit_k_max 12
_diffrn_reflns_limit_k_min -11
_diffrn_reflns_limit_l_max 16
_diffrn_reflns_limit_l_min -19
_diffrn_reflns_number 6945
_diffrn_reflns_theta_full 25.242
_diffrn_reflns_theta_max 29.364
_diffrn_reflns_theta_min 3.688
_exptl_absorpt_coefficient_mu 0.345
_exptl_absorpt_correction_T_max 0.945
_exptl_absorpt_correction_T_min 0.785
_exptl_absorpt_correction_type analytical
_exptl_absorpt_process_details
;
(<i>CrysAlis PRO</i>; Agilent, 2012)
;
_exptl_crystal_colour colourless
_exptl_crystal_density_diffrn 1.383
_exptl_crystal_description needle
_exptl_crystal_F_000 388
_exptl_crystal_size_max 0.6
_exptl_crystal_size_mid 0.564
_exptl_crystal_size_min 0.165
_refine_diff_density_max 0.216
_refine_diff_density_min -0.274
_refine_ls_extinction_method none
_refine_ls_goodness_of_fit_ref 1.027
_refine_ls_hydrogen_treatment mixed
_refine_ls_matrix_type full
_refine_ls_number_parameters 239
_refine_ls_number_reflns 4118
_refine_ls_number_restraints 0
_refine_ls_restrained_S_all 1.027
_refine_ls_R_factor_all 0.0871
_refine_ls_R_factor_gt 0.049
_refine_ls_shift/su_max 0
_refine_ls_shift/su_mean 0
_refine_ls_structure_factor_coef Fsqd
_refine_ls_weighting_details 'w=1/[\s^2^(Fo^2^)+(0.0371P)^2^+0.2903P] where P=(Fo^2^+2Fc^2^)/3'
_refine_ls_weighting_scheme calc
_refine_ls_wR_factor_gt 0.0943
_refine_ls_wR_factor_ref 0.1115
_reflns_number_gt 2706
_reflns_number_total 4118
_reflns_threshold_expression I>2\s(I)
_cod_data_source_file bt6948sup1.cif
_cod_data_source_block I
_cod_original_cell_volume 895.09(14)
_cod_database_code 2239140
_cod_database_fobs_code 2239140

loop_
_symmetry_equiv_pos_as_xyz
'x, y, z'
'-x, -y, -z'

loop_
_atom_site_type_symbol
_atom_site_label
_atom_site_fract_x
_atom_site_fract_y
_atom_site_fract_z
_atom_site_U_iso_or_equiv
_atom_site_adp_type
_atom_site_calc_flag
_atom_site_occupancy
_atom_site_disorder_assembly
_atom_site_disorder_group
Cl Cl1 0.69760(10) 1.27046(8) 0.30171(5) 0.0685(2) Uani d 1 . .
S S1 1.35810(8) 0.67687(7) -0.00019(5) 0.05141(19) Uani d 1 . .
O O1 1.0904(3) 1.32293(17) 0.25994(12) 0.0550(4) Uani d 1 . .
N N1 1.3436(3) 0.9102(2) 0.07959(14) 0.0411(5) Uani d 1 . .
N N2 1.0553(2) 0.8595(2) 0.09667(14) 0.0369(4) Uani d 1 . .
C C1 1.1882(3) 1.4079(2) 0.37612(16) 0.0384(5) Uani d 1 . .
C C2 1.1589(3) 1.5608(3) 0.31968(17) 0.0461(6) Uani d 1 . .
H H2 1.1211 1.5819 0.2598 0.055 Uiso calc 1 . .
C C3 1.1857(4) 1.6782(3) 0.35235(19) 0.0531(6) Uani d 1 . .
H H3 1.1658 1.7786 0.3145 0.064 Uiso calc 1 . .
C C4 1.2426(3) 1.6488(3) 0.4420(2) 0.0577(7) Uani d 1 . .
H H4 1.2598 1.7295 0.4638 0.069 Uiso calc 1 . .
C C5 1.2729(3) 1.5026(3) 0.49713(19) 0.0535(6) Uani d 1 . .
H H5 1.3111 1.4847 0.5566 0.064 Uiso calc 1 . .
C C6 1.2482(3) 1.3773(3) 0.46688(17) 0.0441(5) Uani d 1 . .
C C7 1.2791(4) 1.2237(3) 0.52271(19) 0.0576(7) Uani d 1 . .
H H7 1.3215 1.2023 0.5814 0.069 Uiso calc 1 . .
C C8 1.2483(4) 1.1076(3) 0.4923(2) 0.0621(7) Uani d 1 . .
H H8 1.2699 1.0073 0.5302 0.075 Uiso calc 1 . .
C C9 1.1837(4) 1.1363(3) 0.40414(18) 0.0551(6) Uani d 1 . .
H H9 1.1605 1.0559 0.3843 0.066 Uiso calc 1 . .
C C10 1.1556(3) 1.2827(3) 0.34797(16) 0.0432(5) Uani d 1 . .
C C11 1.2346(3) 1.1258(3) 0.17067(17) 0.0444(5) Uani d 1 . .
H H11 1.3536 1.1486 0.1626 0.053 Uiso calc 1 . .
C C12 1.0750(3) 1.2040(2) 0.22222(17) 0.0450(6) Uani d 1 . .
C C13 0.8955(3) 1.1704(2) 0.23444(17) 0.0444(5) Uani d 1 . .
C C14 0.8714(3) 1.0586(2) 0.19396(17) 0.0431(5) Uani d 1 . .
H H14 0.7518 1.0373 0.2013 0.052 Uiso calc 1 . .
C C15 1.0327(3) 0.9795(2) 0.14192(15) 0.0358(5) Uani d 1 . .
C C16 1.2126(3) 1.0114(2) 0.13086(16) 0.0374(5) Uani d 1 . .
C C17 1.2424(3) 0.8228(2) 0.06164(15) 0.0371(5) Uani d 1 . .
C C18 1.1676(3) 0.5843(3) 0.0082(2) 0.0549(6) Uani d 1 . .
H H18A 1.2152 0.4998 -0.0242 0.082 Uiso calc 1 . .
H H18B 1.0703 0.6574 -0.023 0.082 Uiso calc 1 . .
H H18C 1.1152 0.5462 0.0761 0.082 Uiso calc 1 . .
O O2 0.7136(3) 0.7793(2) 0.10784(15) 0.0633(6) Uani d 1 . .
C C19 0.6753(4) 0.6830(4) 0.2003(2) 0.0908(11) Uani d 1 . .
H H19A 0.6157 0.7443 0.2481 0.136 Uiso calc 1 . .
H H19B 0.7922 0.6188 0.217 0.136 Uiso calc 1 . .
H H19C 0.5916 0.6191 0.1996 0.136 Uiso calc 1 . .
H H1O 0.837(16) 0.801(9) 0.088(6) 0.136 Uiso d 0.5 A 1
H H2O 0.621(15) 0.832(10) 0.095(7) 0.136 Uiso d 0.5 B 2
H H1N 1.463(12) 0.896(8) 0.068(5) 0.109 Uiso d 0.5 C 1
H H2N 0.969(12) 0.823(8) 0.094(5) 0.109 Uiso d 0.5 D 2

loop_
_atom_site_aniso_label
_atom_site_aniso_U_11
_atom_site_aniso_U_22
_atom_site_aniso_U_33
_atom_site_aniso_U_12
_atom_site_aniso_U_13
_atom_site_aniso_U_23
Cl1 0.0649(4) 0.0543(4) 0.0730(5) 0.0010(3) 0.0026(4) -0.0200(3)
S1 0.0344(3) 0.0530(4) 0.0709(4) -0.0078(3) -0.0067(3) -0.0249(3)
O1 0.0821(12) 0.0371(9) 0.0522(10) -0.0096(8) -0.0300(9) -0.0073(8)
N1 0.0305(9) 0.0437(11) 0.0514(12) -0.0136(9) -0.0082(9) -0.0091(9)
N2 0.0271(9) 0.0385(10) 0.0459(11) -0.0081(8) -0.0107(8) -0.0064(8)
C1 0.0327(11) 0.0412(12) 0.0372(12) -0.0052(9) -0.0042(9) -0.0067(10)
C2 0.0475(13) 0.0459(13) 0.0432(13) -0.0124(11) -0.0097(11) -0.0040(11)
C3 0.0573(15) 0.0460(14) 0.0558(16) -0.0179(12) -0.0074(12) -0.0077(12)
C4 0.0544(15) 0.0576(17) 0.0684(18) -0.0211(13) -0.0071(14) -0.0217(14)
C5 0.0445(13) 0.0726(18) 0.0486(15) -0.0121(13) -0.0108(11) -0.0202(13)
C6 0.0348(11) 0.0528(14) 0.0418(13) -0.0048(10) -0.0065(10) -0.0105(11)
C7 0.0615(16) 0.0619(17) 0.0460(15) -0.0019(13) -0.0220(13) -0.0057(13)
C8 0.0781(19) 0.0462(15) 0.0522(16) -0.0023(13) -0.0206(14) 0.0024(12)
C9 0.0701(17) 0.0399(13) 0.0539(16) -0.0066(12) -0.0181(13) -0.0068(12)
C10 0.0450(13) 0.0396(12) 0.0413(13) -0.0042(10) -0.0110(10) -0.0050(10)
C11 0.0422(12) 0.0447(13) 0.0499(14) -0.0179(11) -0.0130(11) -0.0047(11)
C12 0.0574(15) 0.0364(12) 0.0428(13) -0.0109(11) -0.0159(11) -0.0044(10)
C13 0.0457(13) 0.0371(12) 0.0427(13) -0.0015(10) -0.0075(10) -0.0041(10)
C14 0.0337(11) 0.0414(12) 0.0504(14) -0.0082(10) -0.0100(10) -0.0021(11)
C15 0.0315(10) 0.0339(11) 0.0404(12) -0.0079(9) -0.0121(9) -0.0003(9)
C16 0.0327(11) 0.0373(12) 0.0405(12) -0.0097(9) -0.0078(9) -0.0030(10)
C17 0.0318(11) 0.0378(11) 0.0406(12) -0.0084(9) -0.0095(9) -0.0033(10)
C18 0.0492(14) 0.0552(15) 0.0708(17) -0.0150(12) -0.0165(13) -0.0228(13)
O2 0.0351(9) 0.0765(13) 0.0721(13) -0.0194(9) -0.0170(9) 0.0068(10)
C19 0.0643(19) 0.110(3) 0.082(2) -0.0294(19) -0.0245(17) 0.025(2)

loop_
_atom_type_symbol
_atom_type_description
_atom_type_scat_dispersion_real
_atom_type_scat_dispersion_imag
_atom_type_scat_source
C C 0.0033 0.0016 'International Tables Vol C Tables 4.2.6.8 and 6.1.1.4'
H H 0 0 'International Tables Vol C Tables 4.2.6.8 and 6.1.1.4'
Cl Cl 0.1484 0.1585 'International Tables Vol C Tables 4.2.6.8 and 6.1.1.4'
N N 0.0061 0.0033 'International Tables Vol C Tables 4.2.6.8 and 6.1.1.4'
O O 0.0106 0.006 'International Tables Vol C Tables 4.2.6.8 and 6.1.1.4'
S S 0.1246 0.1234 'International Tables Vol C Tables 4.2.6.8 and 6.1.1.4'

loop_
_exptl_crystal_face_index_h
_exptl_crystal_face_index_k
_exptl_crystal_face_index_l
_exptl_crystal_face_perp_dist
0 0 -19 0.0956
0 0 19 0.0698
-1 -13 -5 0.3032
1 13 5 0.2604
-10 -2 -5 0.1462
10 2 5 0.9681

loop_
_geom_angle_atom_site_label_1
_geom_angle_atom_site_label_2
_geom_angle_atom_site_label_3
_geom_angle
C17 S1 C18 101.75(11)
C12 O1 C10 117.61(16)
C17 N1 C16 105.61(17)
C17 N1 H1N 125(5)
C16 N1 H1N 129(5)
C17 N2 C15 105.35(17)
C17 N2 H2N 130(5)
C15 N2 H2N 124(5)
C2 C1 C10 123.0(2)
C2 C1 C6 119.1(2)
C10 C1 C6 117.9(2)
C3 C2 C1 120.5(2)
C3 C2 H2 119.8
C1 C2 H2 119.8
C2 C3 C4 120.6(2)
C2 C3 H3 119.7
C4 C3 H3 119.7
C5 C4 C3 120.0(2)
C5 C4 H4 120
C3 C4 H4 120
C4 C5 C6 121.8(2)
C4 C5 H5 119.1
C6 C5 H5 119.1
C5 C6 C7 123.1(2)
C5 C6 C1 118.0(2)
C7 C6 C1 118.9(2)
C8 C7 C6 121.1(2)
C8 C7 H7 119.5
C6 C7 H7 119.5
C7 C8 C9 120.8(2)
C7 C8 H8 119.6
C9 C8 H8 119.6
C10 C9 C8 119.5(2)
C10 C9 H9 120.3
C8 C9 H9 120.3
C9 C10 O1 123.7(2)
C9 C10 C1 121.8(2)
O1 C10 C1 114.46(18)
C12 C11 C16 117.8(2)
C12 C11 H11 121.1
C16 C11 H11 121.1
C11 C12 O1 119.4(2)
C11 C12 C13 121.4(2)
O1 C12 C13 119.2(2)
C14 C13 C12 121.3(2)
C14 C13 Cl1 118.85(18)
C12 C13 Cl1 119.81(18)
C13 C14 C15 117.3(2)
C13 C14 H14 121.4
C15 C14 H14 121.4
N2 C15 C14 130.70(19)
N2 C15 C16 107.82(18)
C14 C15 C16 121.4(2)
N1 C16 C11 131.58(19)
N1 C16 C15 107.67(18)
C11 C16 C15 120.7(2)
N2 C17 N1 113.55(19)
N2 C17 S1 126.69(16)
N1 C17 S1 119.75(15)
S1 C18 H18A 109.5
S1 C18 H18B 109.5
H18A C18 H18B 109.5
S1 C18 H18C 109.5
H18A C18 H18C 109.5
H18B C18 H18C 109.5
C19 O2 H1O 116(5)
C19 O2 H2O 110(7)
O2 C19 H19A 109.5
O2 C19 H19B 109.5
H19A C19 H19B 109.5
O2 C19 H19C 109.5
H19A C19 H19C 109.5
H19B C19 H19C 109.5

loop_
_geom_bond_atom_site_label_1
_geom_bond_atom_site_label_2
_geom_bond_distance
Cl1 C13 1.737(2)
S1 C17 1.736(2)
S1 C18 1.790(2)
O1 C12 1.389(3)
O1 C10 1.394(3)
N1 C17 1.341(3)
N1 C16 1.381(3)
N1 H1N 0.84(8)
N2 C17 1.338(3)
N2 C15 1.386(3)
N2 H2N 0.80(9)
C1 C2 1.410(3)
C1 C10 1.413(3)
C1 C6 1.421(3)
C2 C3 1.365(3)
C2 H2 0.93
C3 C4 1.396(3)
C3 H3 0.93
C4 C5 1.354(3)
C4 H4 0.93
C5 C6 1.407(3)
C5 H5 0.93
C6 C7 1.412(3)
C7 C8 1.349(4)
C7 H7 0.93
C8 C9 1.405(3)
C8 H8 0.93
C9 C10 1.361(3)
C9 H9 0.93
C11 C12 1.372(3)
C11 C16 1.390(3)
C11 H11 0.93
C12 C13 1.399(3)
C13 C14 1.381(3)
C14 C15 1.386(3)
C14 H14 0.93
C15 C16 1.398(3)
C18 H18A 0.96
C18 H18B 0.96
C18 H18C 0.96
O2 C19 1.388(3)
O2 H1O 0.94(12)
O2 H2O 0.76(11)
C19 H19A 0.96
C19 H19B 0.96
C19 H19C 0.96

loop_
_geom_hbond_atom_site_label_D
_geom_hbond_atom_site_label_H
_geom_hbond_atom_site_label_A
_geom_hbond_site_symmetry_A
_geom_hbond_distance_DH
_geom_hbond_distance_HA
_geom_hbond_distance_DA
_geom_hbond_angle_DHA
O2 H1O N2 . 0.94(12) 1.87(11) 2.768(2) 158(7)
O2 H2O N1 1_455 0.76(11) 2.04(11) 2.781(3) 162(9)
N1 H1N O2 1_655 0.84(8) 2.03(8) 2.781(3) 148(7)
N2 H2N O2 . 0.80(9) 1.99(9) 2.768(2) 164(7)

loop_
_geom_torsion_atom_site_label_1
_geom_torsion_atom_site_label_2
_geom_torsion_atom_site_label_3
_geom_torsion_atom_site_label_4
_geom_torsion
C10 C1 C2 C3 177.5(2)
C6 C1 C2 C3 -0.8(3)
C1 C2 C3 C4 0.1(4)
C2 C3 C4 C5 0.4(4)
C3 C4 C5 C6 -0.1(4)
C4 C5 C6 C7 179.9(2)
C4 C5 C6 C1 -0.5(3)
C2 C1 C6 C5 1.0(3)
C10 C1 C6 C5 -177.3(2)
C2 C1 C6 C7 -179.4(2)
C10 C1 C6 C7 2.3(3)
C5 C6 C7 C8 178.0(2)
C1 C6 C7 C8 -1.6(4)
C6 C7 C8 C9 -0.2(4)
C7 C8 C9 C10 1.2(4)
C8 C9 C10 O1 -179.4(2)
C8 C9 C10 C1 -0.5(4)
C12 O1 C10 C9 -7.8(3)
C12 O1 C10 C1 173.2(2)
C2 C1 C10 C9 -179.5(2)
C6 C1 C10 C9 -1.3(3)
C2 C1 C10 O1 -0.5(3)
C6 C1 C10 O1 177.75(18)
C16 C11 C12 O1 -177.63(18)
C16 C11 C12 C13 -0.1(3)
C10 O1 C12 C11 -80.6(3)
C10 O1 C12 C13 101.8(2)
C11 C12 C13 C14 -0.9(3)
O1 C12 C13 C14 176.64(19)
C11 C12 C13 Cl1 179.13(17)
O1 C12 C13 Cl1 -3.4(3)
C12 C13 C14 C15 0.9(3)
Cl1 C13 C14 C15 -179.11(16)
C17 N2 C15 C14 -177.1(2)
C17 N2 C15 C16 0.6(2)
C13 C14 C15 N2 177.4(2)
C13 C14 C15 C16 0.0(3)
C17 N1 C16 C11 178.3(2)
C17 N1 C16 C15 0.0(2)
C12 C11 C16 N1 -177.1(2)
C12 C11 C16 C15 1.0(3)
N2 C15 C16 N1 -0.4(2)
C14 C15 C16 N1 177.52(19)
N2 C15 C16 C11 -178.92(19)
C14 C15 C16 C11 -1.0(3)
C15 N2 C17 N1 -0.6(2)
C15 N2 C17 S1 178.42(16)
C16 N1 C17 N2 0.4(2)
C16 N1 C17 S1 -178.71(15)
C18 S1 C17 N2 -5.5(2)
C18 S1 C17 N1 173.50(18)
